data_8105887
loop_
_publ_author_name
'Tan, Sang Loon'
'Tiekink, Edward R.T.'

_publ_section_title
;
 Crystal structure of cyclohexane-1,4-diammonium
 2-[(2-carboxylatophenyl)disulfanyl]benzoate --- dimethylformamide ---
 monohydrate (1/1/1), [C6H16N2][C14H8O4S2] &#x22C5; C3H7NO&#x22C5;H2O
;
_journal_issue 5
_journal_name_full 'Zeitschrift f\"ur Kristallographie - New Crystal Structures'
_journal_page_first 903
_journal_page_last 905
_journal_paper_doi 10.1515/ncrs-2019-0131
_journal_volume 234
_journal_year 2019
_chemical_formula_moiety 'C14 H8 O4 S2, C6 H16 N2, C3 H7 N O, H2 O '
_chemical_formula_sum 'C23 H33 N3 O6 S2'
_chemical_formula_weight 511.64
_space_group_crystal_system triclinic
_space_group_IT_number 2
_space_group_name_Hall '-P 1'
_space_group_name_H-M_alt 'P -1'
_atom_sites_solution_hydrogens mixed
_audit_creation_method SHELXL-2018/3
_cell_angle_alpha 111.2930(10)
_cell_angle_beta 105.767(2)
_cell_angle_gamma 93.6900(10)
_cell_formula_units_Z 2
_cell_length_a 7.86120(10)
_cell_length_b 12.2464(2)
_cell_length_c 14.1615(2)
_cell_measurement_reflns_used 17218
_cell_measurement_temperature 100(2)
_cell_measurement_theta_max 76.1810
_cell_measurement_theta_min 3.5060
_cell_volume 1202.11(4)
_computing_cell_refinement 'CrysAlisPro [1]'
_computing_data_collection 'CrysAlisPro [1]'
_computing_data_reduction 'CrysAlisPro [1]'
_computing_molecular_graphics 'ORTEP-3 for Windows [4]'
_computing_publication_material 'SHELXL-2017/1 [3]'
_computing_structure_refinement 'SHELXL-2017/1 [3]'
_computing_structure_solution 'SHELXT 2014/5 [2]'
_diffrn_ambient_temperature 100(2)
_diffrn_measured_fraction_theta_full 1.000
_diffrn_measured_fraction_theta_max 0.994
_diffrn_measurement_device_type 'XtaLAB Synergy, Dualflex, AtlasS2'
_diffrn_measurement_method '\w scans'
_diffrn_radiation_type CuK\a
_diffrn_radiation_wavelength 1.54184
_diffrn_reflns_av_R_equivalents 0.0336
_diffrn_reflns_av_unetI/netI 0.0198
_diffrn_reflns_Laue_measured_fraction_full 1.000
_diffrn_reflns_Laue_measured_fraction_max 0.994
_diffrn_reflns_limit_h_max 9
_diffrn_reflns_limit_h_min -9
_diffrn_reflns_limit_k_max 14
_diffrn_reflns_limit_k_min -15
_diffrn_reflns_limit_l_max 17
_diffrn_reflns_limit_l_min -17
_diffrn_reflns_number 30359
_diffrn_reflns_point_group_measured_fraction_full 1.000
_diffrn_reflns_point_group_measured_fraction_max 0.994
_diffrn_reflns_theta_full 67.684
_diffrn_reflns_theta_max 76.562
_diffrn_reflns_theta_min 3.532
_diffrn_source 'micro-focus sealed X-ray tube'
_exptl_absorpt_coefficient_mu 2.391
_exptl_absorpt_correction_T_max 1.000
_exptl_absorpt_correction_T_min 0.868
_exptl_absorpt_correction_type gaussian
_exptl_absorpt_process_details 'CrysAlisPro [1]'
_exptl_crystal_colour colourless
_exptl_crystal_density_diffrn 1.414
_exptl_crystal_description prism
_exptl_crystal_F_000 544
_exptl_crystal_size_max 0.095
_exptl_crystal_size_mid 0.073
_exptl_crystal_size_min 0.020
_refine_diff_density_max 1.162
_refine_diff_density_min -0.448
_refine_diff_density_rms 0.065
_refine_ls_extinction_coef .
_refine_ls_extinction_method none
_refine_ls_goodness_of_fit_ref 1.028
_refine_ls_hydrogen_treatment mixed
_refine_ls_matrix_type full
_refine_ls_number_parameters 333
_refine_ls_number_reflns 5016
_refine_ls_number_restraints 8
_refine_ls_restrained_S_all 1.027
_refine_ls_R_factor_all 0.0404
_refine_ls_R_factor_gt 0.0373
_refine_ls_shift/su_max 0.001
_refine_ls_shift/su_mean 0.000
_refine_ls_structure_factor_coef Fsqd
_refine_ls_weighting_details 'w=1/[\s^2^(Fo^2^)+(0.0599P)^2^+1.0715P] where P=(Fo^2^+2Fc^2^)/3'
_refine_ls_weighting_scheme calc
_refine_ls_wR_factor_gt 0.1025
_refine_ls_wR_factor_ref 0.1054
_reflns_Friedel_coverage 0.000
_reflns_Friedel_fraction_full .
_reflns_Friedel_fraction_max .
_reflns_number_gt 4635
_reflns_number_total 5016
_reflns_threshold_expression 'I > 2\s(I)'
_cod_data_source_file suppl_ncrs-2019-0131_suppl.cif
_cod_data_source_block shelx
_cod_original_cell_volume 1202.11(3)
_cod_database_code 8105887
_shelx_shelxl_version_number 2018/3
_shelx_space_group_comment
;
The symmetry employed for this shelxl refinement is uniquely defined
by the following loop, which should always be used as a source of
symmetry information in preference to the above space-group names.
They are only intended as comments.
;
_shelx_estimated_absorpt_t_min 0.805
_shelx_estimated_absorpt_t_max 0.954

loop_
_space_group_symop_operation_xyz
'x, y, z'
'-x, -y, -z'

loop_
_atom_site_label
_atom_site_type_symbol
_atom_site_fract_x
_atom_site_fract_y
_atom_site_fract_z
_atom_site_U_iso_or_equiv
_atom_site_adp_type
_atom_site_occupancy
_atom_site_site_symmetry_order
_atom_site_calc_flag
_atom_site_refinement_flags_posn
_atom_site_refinement_flags_adp
_atom_site_refinement_flags_occupancy
_atom_site_disorder_assembly
_atom_site_disorder_group
S1 S 0.47247(5) -0.09550(3) 0.75674(3) 0.01450(11) Uani 1 1 d . . . . .
S2 S 0.46421(5) 0.06994(3) 0.75039(3) 0.01334(11) Uani 1 1 d . . . . .
O1 O 0.73605(16) -0.39304(11) 0.72755(10) 0.0184(3) Uani 1 1 d . . . . .
O2 O 0.50258(19) -0.31583(12) 0.76985(11) 0.0249(3) Uani 1 1 d . . . . .
O3 O 0.19676(17) 0.37981(11) 0.76832(10) 0.0200(3) Uani 1 1 d . . . . .
O4 O 0.44096(15) 0.29557(10) 0.78509(9) 0.0160(2) Uani 1 1 d . . . . .
C1 C 0.5042(2) -0.18708(14) 0.63395(13) 0.0126(3) Uani 1 1 d . . . . .
C2 C 0.5723(2) -0.29253(14) 0.62601(13) 0.0130(3) Uani 1 1 d . . . . .
C3 C 0.5971(2) -0.36196(14) 0.52982(13) 0.0137(3) Uani 1 1 d . . . . .
H3 H 0.646027 -0.432120 0.524340 0.016 Uiso 1 1 calc R U . . .
C4 C 0.5526(2) -0.33193(14) 0.44177(13) 0.0146(3) Uani 1 1 d . . . . .
H4 H 0.568503 -0.381703 0.376614 0.018 Uiso 1 1 calc R U . . .
C5 C 0.4844(2) -0.22786(15) 0.45021(13) 0.0144(3) Uani 1 1 d . . . . .
H5 H 0.453322 -0.206110 0.390617 0.017 Uiso 1 1 calc R U . . .
C6 C 0.4618(2) -0.15587(14) 0.54600(13) 0.0133(3) Uani 1 1 d . . . . .
H6 H 0.416767 -0.084383 0.551651 0.016 Uiso 1 1 calc R U . . .
C7 C 0.6073(2) -0.33633(14) 0.71590(13) 0.0151(3) Uani 1 1 d . . . . .
C8 C 0.2286(2) 0.06397(14) 0.69131(13) 0.0122(3) Uani 1 1 d . . . . .
C9 C 0.1568(2) 0.16901(14) 0.70518(12) 0.0122(3) Uani 1 1 d . . . . .
C10 C -0.0295(2) 0.15931(15) 0.66802(13) 0.0150(3) Uani 1 1 d . . . . .
H10 H -0.079408 0.229846 0.679465 0.018 Uiso 1 1 calc R U . . .
C11 C -0.1436(2) 0.04968(16) 0.61496(14) 0.0168(3) Uani 1 1 d . . . . .
H11 H -0.270184 0.045257 0.592797 0.020 Uiso 1 1 calc R U . . .
C12 C -0.0713(2) -0.05358(15) 0.59448(14) 0.0170(3) Uani 1 1 d . . . . .
H12 H -0.147843 -0.129176 0.554436 0.020 Uiso 1 1 calc R U . . .
C13 C 0.1133(2) -0.04625(14) 0.63262(14) 0.0157(3) Uani 1 1 d . . . . .
H13 H 0.161982 -0.117333 0.618601 0.019 Uiso 1 1 calc R U . . .
C14 C 0.2723(2) 0.29144(14) 0.75705(12) 0.0128(3) Uani 1 1 d . . . . .
N1 N 0.0944(2) 0.56987(13) 0.72609(12) 0.0195(3) Uani 1 1 d D . . . .
H1N H -0.0130(18) 0.584(2) 0.7277(18) 0.023 Uiso 1 1 d D U . . .
H2N H 0.128(3) 0.5145(16) 0.7493(18) 0.023 Uiso 1 1 d D U . . .
H3N H 0.178(2) 0.6346(14) 0.7635(16) 0.023 Uiso 1 1 d D U . . .
C15 C 0.0930(2) 0.52648(14) 0.61238(13) 0.0141(3) Uani 1 1 d . . . . .
H15 H 0.212534 0.504818 0.609576 0.017 Uiso 1 1 calc R U . . .
C16 C -0.0516(2) 0.41505(14) 0.54447(13) 0.0150(3) Uani 1 1 d . . . . .
H16A H -0.168926 0.432639 0.553102 0.018 Uiso 1 1 calc R U . . .
H16B H -0.021943 0.350674 0.569311 0.018 Uiso 1 1 calc R U . . .
C17 C 0.0654(2) 0.62665(14) 0.57342(13) 0.0145(3) Uani 1 1 d . . . . .
H17A H 0.167321 0.694092 0.616591 0.017 Uiso 1 1 calc R U . . .
H17B H -0.045980 0.655262 0.583449 0.017 Uiso 1 1 calc R U . . .
N2 N 0.65562(18) 0.52327(12) 0.88085(11) 0.0141(3) Uani 1 1 d D . . . .
H4N H 0.578(2) 0.4563(12) 0.8439(15) 0.017 Uiso 1 1 d D U . . .
H5N H 0.597(3) 0.5768(15) 0.9131(16) 0.017 Uiso 1 1 d D U . . .
H6N H 0.691(3) 0.5457(18) 0.8353(14) 0.017 Uiso 1 1 d D U . . .
C18 C 0.8100(2) 0.50552(14) 0.95961(13) 0.0129(3) Uani 1 1 d . . . . .
H18 H 0.764259 0.486933 1.012422 0.015 Uiso 1 1 calc R U . . .
C19 C 0.8883(2) 0.40004(14) 0.90183(13) 0.0144(3) Uani 1 1 d . . . . .
H19A H 0.927510 0.414866 0.846082 0.017 Uiso 1 1 calc R U . . .
H19B H 0.794557 0.327198 0.866282 0.017 Uiso 1 1 calc R U . . .
C20 C 0.9514(2) 0.61912(14) 1.01969(13) 0.0144(3) Uani 1 1 d . . . . .
H20A H 0.898118 0.684828 1.059189 0.017 Uiso 1 1 calc R U . . .
H20B H 0.992685 0.641863 0.968148 0.017 Uiso 1 1 calc R U . . .
O5 O 0.2162(2) 0.78571(13) 0.91767(12) 0.0323(3) Uani 1 1 d . . . . .
N3 N 0.1420(2) 0.96296(15) 0.91935(14) 0.0275(4) Uani 1 1 d . . . . .
C21 C 0.2513(3) 0.89438(19) 0.95340(17) 0.0290(4) Uani 1 1 d . . . . .
H21 H 0.362129 0.933309 1.008523 0.035 Uiso 1 1 calc R U . . .
C22 C -0.0258(3) 0.9061(2) 0.83582(19) 0.0397(5) Uani 1 1 d . . . . .
H22A H -0.012743 0.900479 0.767406 0.060 Uiso 1 1 calc R U . . .
H22B H -0.118710 0.953060 0.850992 0.060 Uiso 1 1 calc R U . . .
H22C H -0.060425 0.825929 0.832038 0.060 Uiso 1 1 calc R U . . .
C23 C 0.2029(4) 1.0896(2) 0.9614(2) 0.0422(6) Uani 1 1 d . . . . .
H23A H 0.314406 1.112284 1.021475 0.063 Uiso 1 1 calc R U . . .
H23B H 0.110759 1.130991 0.986101 0.063 Uiso 1 1 calc R U . . .
H23C H 0.225122 1.111792 0.905374 0.063 Uiso 1 1 calc R U . . .
O1W O 0.48304(19) 0.68124(12) 0.00114(11) 0.0255(3) Uani 1 1 d D . . . .
H1W H 0.404(3) 0.716(2) -0.022(2) 0.038 Uiso 1 1 d D U . . .
H2W H 0.490(4) 0.699(2) 0.0654(10) 0.038 Uiso 1 1 d D U . . .

loop_
_atom_site_aniso_label
_atom_site_aniso_U_11
_atom_site_aniso_U_22
_atom_site_aniso_U_33
_atom_site_aniso_U_23
_atom_site_aniso_U_13
_atom_site_aniso_U_12
S1 0.0177(2) 0.01456(19) 0.01319(19) 0.00621(15) 0.00580(15) 0.00781(15)
S2 0.01105(19) 0.01183(19) 0.01553(19) 0.00416(14) 0.00302(14) 0.00411(14)
O1 0.0191(6) 0.0195(6) 0.0201(6) 0.0114(5) 0.0054(5) 0.0094(5)
O2 0.0304(7) 0.0326(7) 0.0259(7) 0.0201(6) 0.0162(6) 0.0177(6)
O3 0.0212(6) 0.0132(6) 0.0262(7) 0.0086(5) 0.0063(5) 0.0066(5)
O4 0.0130(5) 0.0143(5) 0.0183(6) 0.0051(5) 0.0037(4) 0.0014(4)
C1 0.0110(7) 0.0125(7) 0.0137(7) 0.0043(6) 0.0042(6) 0.0031(6)
C2 0.0100(7) 0.0134(7) 0.0154(8) 0.0066(6) 0.0026(6) 0.0027(6)
C3 0.0110(7) 0.0119(7) 0.0181(8) 0.0057(6) 0.0044(6) 0.0036(6)
C4 0.0132(7) 0.0146(7) 0.0144(7) 0.0035(6) 0.0048(6) 0.0027(6)
C5 0.0122(7) 0.0168(8) 0.0142(7) 0.0073(6) 0.0028(6) 0.0029(6)
C6 0.0114(7) 0.0134(7) 0.0170(8) 0.0078(6) 0.0043(6) 0.0043(6)
C7 0.0180(8) 0.0120(7) 0.0153(8) 0.0060(6) 0.0040(6) 0.0046(6)
C8 0.0108(7) 0.0143(7) 0.0132(7) 0.0061(6) 0.0051(6) 0.0044(6)
C9 0.0133(7) 0.0132(7) 0.0112(7) 0.0054(6) 0.0045(6) 0.0035(6)
C10 0.0157(8) 0.0162(8) 0.0165(8) 0.0092(6) 0.0055(6) 0.0067(6)
C11 0.0115(7) 0.0207(8) 0.0204(8) 0.0115(7) 0.0034(6) 0.0039(6)
C12 0.0152(8) 0.0150(8) 0.0190(8) 0.0068(6) 0.0033(6) 0.0002(6)
C13 0.0153(8) 0.0129(7) 0.0197(8) 0.0066(6) 0.0059(6) 0.0046(6)
C14 0.0160(8) 0.0121(7) 0.0109(7) 0.0048(6) 0.0046(6) 0.0034(6)
N1 0.0273(8) 0.0152(7) 0.0166(7) 0.0069(6) 0.0059(6) 0.0089(6)
C15 0.0151(7) 0.0130(7) 0.0149(7) 0.0057(6) 0.0052(6) 0.0051(6)
C16 0.0156(8) 0.0133(7) 0.0184(8) 0.0083(6) 0.0059(6) 0.0034(6)
C17 0.0139(7) 0.0117(7) 0.0173(8) 0.0059(6) 0.0037(6) 0.0033(6)
N2 0.0122(6) 0.0141(6) 0.0152(7) 0.0064(5) 0.0020(5) 0.0027(5)
C18 0.0119(7) 0.0134(7) 0.0131(7) 0.0061(6) 0.0022(6) 0.0028(6)
C19 0.0132(7) 0.0120(7) 0.0149(7) 0.0033(6) 0.0025(6) 0.0020(6)
C20 0.0139(7) 0.0113(7) 0.0173(8) 0.0058(6) 0.0036(6) 0.0029(6)
O5 0.0298(8) 0.0251(7) 0.0324(8) 0.0018(6) 0.0082(6) 0.0060(6)
N3 0.0314(9) 0.0241(8) 0.0270(8) 0.0064(7) 0.0151(7) 0.0018(7)
C21 0.0264(10) 0.0298(10) 0.0281(10) 0.0100(8) 0.0066(8) 0.0051(8)
C22 0.0315(11) 0.0559(15) 0.0369(12) 0.0259(11) 0.0078(10) 0.0116(10)
C23 0.0633(16) 0.0290(11) 0.0415(13) 0.0126(10) 0.0304(12) 0.0047(11)
O1W 0.0328(8) 0.0265(7) 0.0197(6) 0.0088(5) 0.0112(6) 0.0117(6)

loop_
_atom_type_symbol
_atom_type_description
_atom_type_scat_dispersion_real
_atom_type_scat_dispersion_imag
_atom_type_scat_source
C C 0.0181 0.0091 'International Tables Vol C Tables 4.2.6.8 and 6.1.1.4'
H H 0.0000 0.0000 'International Tables Vol C Tables 4.2.6.8 and 6.1.1.4'
N N 0.0311 0.0180 'International Tables Vol C Tables 4.2.6.8 and 6.1.1.4'
O O 0.0492 0.0322 'International Tables Vol C Tables 4.2.6.8 and 6.1.1.4'
S S 0.3331 0.5567 'International Tables Vol C Tables 4.2.6.8 and 6.1.1.4'

loop_
_geom_angle_atom_site_label_1
_geom_angle_atom_site_label_2
_geom_angle_atom_site_label_3
_geom_angle
_geom_angle_site_symmetry_1
_geom_angle_site_symmetry_3
C1 S1 S2 104.92(5) . .
C8 S2 S1 103.11(5) . .
C6 C1 C2 119.62(14) . .
C6 C1 S1 121.00(12) . .
C2 C1 S1 119.39(12) . .
C3 C2 C1 118.35(15) . .
C3 C2 C7 119.44(14) . .
C1 C2 C7 122.09(14) . .
C4 C3 C2 122.11(15) . .
C4 C3 H3 118.9 . .
C2 C3 H3 118.9 . .
C3 C4 C5 119.10(15) . .
C3 C4 H4 120.5 . .
C5 C4 H4 120.5 . .
C6 C5 C4 119.86(15) . .
C6 C5 H5 120.1 . .
C4 C5 H5 120.1 . .
C5 C6 C1 120.95(15) . .
C5 C6 H6 119.5 . .
C1 C6 H6 119.5 . .
O2 C7 O1 125.94(16) . .
O2 C7 C2 116.29(14) . .
O1 C7 C2 117.74(14) . .
C13 C8 C9 119.05(15) . .
C13 C8 S2 119.89(12) . .
C9 C8 S2 121.04(12) . .
C10 C9 C8 118.57(15) . .
C10 C9 C14 118.53(14) . .
C8 C9 C14 122.89(14) . .
C11 C10 C9 121.79(15) . .
C11 C10 H10 119.1 . .
C9 C10 H10 119.1 . .
C10 C11 C12 119.35(15) . .
C10 C11 H11 120.3 . .
C12 C11 H11 120.3 . .
C11 C12 C13 119.85(15) . .
C11 C12 H12 120.1 . .
C13 C12 H12 120.1 . .
C12 C13 C8 121.10(15) . .
C12 C13 H13 119.5 . .
C8 C13 H13 119.5 . .
O3 C14 O4 125.16(15) . .
O3 C14 C9 118.51(14) . .
O4 C14 C9 116.32(14) . .
C15 N1 H1N 108.2(15) . .
C15 N1 H2N 106.8(15) . .
H1N N1 H2N 114(2) . .
C15 N1 H3N 107.8(15) . .
H1N N1 H3N 112(2) . .
H2N N1 H3N 108(2) . .
N1 C15 C17 109.12(13) . .
N1 C15 C16 109.50(13) . .
C17 C15 C16 112.73(14) . .
N1 C15 H15 108.5 . .
C17 C15 H15 108.5 . .
C16 C15 H15 108.5 . .
C15 C16 C17 110.82(13) . 2_566
C15 C16 H16A 109.5 . .
C17 C16 H16A 109.5 2_566 .
C15 C16 H16B 109.5 . .
C17 C16 H16B 109.5 2_566 .
H16A C16 H16B 108.1 . .
C15 C17 C16 111.34(13) . 2_566
C15 C17 H17A 109.4 . .
C16 C17 H17A 109.4 2_566 .
C15 C17 H17B 109.4 . .
C16 C17 H17B 109.4 2_566 .
H17A C17 H17B 108.0 . .
C18 N2 H4N 109.6(14) . .
C18 N2 H5N 111.7(14) . .
H4N N2 H5N 107(2) . .
C18 N2 H6N 111.8(14) . .
H4N N2 H6N 108(2) . .
H5N N2 H6N 109(2) . .
N2 C18 C20 110.24(13) . .
N2 C18 C19 109.64(13) . .
C20 C18 C19 111.57(13) . .
N2 C18 H18 108.4 . .
C20 C18 H18 108.4 . .
C19 C18 H18 108.4 . .
C18 C19 C20 110.79(13) . 2_767
C18 C19 H19A 109.5 . .
C20 C19 H19A 109.5 2_767 .
C18 C19 H19B 109.5 . .
C20 C19 H19B 109.5 2_767 .
H19A C19 H19B 108.1 . .
C18 C20 C19 110.25(13) . 2_767
C18 C20 H20A 109.6 . .
C19 C20 H20A 109.6 2_767 .
C18 C20 H20B 109.6 . .
C19 C20 H20B 109.6 2_767 .
H20A C20 H20B 108.1 . .
C21 N3 C22 118.94(18) . .
C21 N3 C23 119.4(2) . .
C22 N3 C23 121.5(2) . .
O5 C21 N3 124.1(2) . .
O5 C21 H21 117.9 . .
N3 C21 H21 117.9 . .
N3 C22 H22A 109.5 . .
N3 C22 H22B 109.5 . .
H22A C22 H22B 109.5 . .
N3 C22 H22C 109.5 . .
H22A C22 H22C 109.5 . .
H22B C22 H22C 109.5 . .
N3 C23 H23A 109.5 . .
N3 C23 H23B 109.5 . .
H23A C23 H23B 109.5 . .
N3 C23 H23C 109.5 . .
H23A C23 H23C 109.5 . .
H23B C23 H23C 109.5 . .
H1W O1W H2W 106(3) . .

loop_
_geom_bond_atom_site_label_1
_geom_bond_atom_site_label_2
_geom_bond_distance
_geom_bond_site_symmetry_2
S1 C1 1.7887(16) .
S1 S2 2.0648(5) .
S2 C8 1.7974(16) .
O1 C7 1.271(2) .
O2 C7 1.247(2) .
O3 C14 1.248(2) .
O4 C14 1.269(2) .
C1 C6 1.395(2) .
C1 C2 1.408(2) .
C2 C3 1.393(2) .
C2 C7 1.519(2) .
C3 C4 1.387(2) .
C3 H3 0.9500 .
C4 C5 1.392(2) .
C4 H4 0.9500 .
C5 C6 1.390(2) .
C5 H5 0.9500 .
C6 H6 0.9500 .
C8 C13 1.398(2) .
C8 C9 1.408(2) .
C9 C10 1.396(2) .
C9 C14 1.508(2) .
C10 C11 1.385(2) .
C10 H10 0.9500 .
C11 C12 1.386(2) .
C11 H11 0.9500 .
C12 C13 1.388(2) .
C12 H12 0.9500 .
C13 H13 0.9500 .
N1 C15 1.498(2) .
N1 H1N 0.879(10) .
N1 H2N 0.880(10) .
N1 H3N 0.882(10) .
C15 C17 1.522(2) .
C15 C16 1.527(2) .
C15 H15 1.0000 .
C16 C17 1.528(2) 2_566
C16 H16A 0.9900 .
C16 H16B 0.9900 .
C17 H17A 0.9900 .
C17 H17B 0.9900 .
N2 C18 1.496(2) .
N2 H4N 0.877(10) .
N2 H5N 0.885(10) .
N2 H6N 0.886(10) .
C18 C20 1.524(2) .
C18 C19 1.525(2) .
C18 H18 1.0000 .
C19 C20 1.531(2) 2_767
C19 H19A 0.9900 .
C19 H19B 0.9900 .
C20 H20A 0.9900 .
C20 H20B 0.9900 .
O5 C21 1.221(3) .
N3 C21 1.355(3) .
N3 C22 1.435(3) .
N3 C23 1.438(3) .
C21 H21 0.9500 .
C22 H22A 0.9800 .
C22 H22B 0.9800 .
C22 H22C 0.9800 .
C23 H23A 0.9800 .
C23 H23B 0.9800 .
C23 H23C 0.9800 .
O1W H1W 0.837(10) .
O1W H2W 0.839(10) .

loop_
_geom_torsion_atom_site_label_1
_geom_torsion_atom_site_label_2
_geom_torsion_atom_site_label_3
_geom_torsion_atom_site_label_4
_geom_torsion
_geom_torsion_site_symmetry_1
_geom_torsion_site_symmetry_2
_geom_torsion_site_symmetry_3
_geom_torsion_site_symmetry_4
S2 S1 C1 C6 -20.53(14) . . . .
S2 S1 C1 C2 159.78(11) . . . .
C6 C1 C2 C3 0.8(2) . . . .
S1 C1 C2 C3 -179.55(12) . . . .
C6 C1 C2 C7 -175.13(14) . . . .
S1 C1 C2 C7 4.6(2) . . . .
C1 C2 C3 C4 -1.7(2) . . . .
C7 C2 C3 C4 174.31(15) . . . .
C2 C3 C4 C5 1.3(2) . . . .
C3 C4 C5 C6 0.0(2) . . . .
C4 C5 C6 C1 -0.9(2) . . . .
C2 C1 C6 C5 0.5(2) . . . .
S1 C1 C6 C5 -179.18(12) . . . .
C3 C2 C7 O2 -142.09(16) . . . .
C1 C2 C7 O2 33.7(2) . . . .
C3 C2 C7 O1 35.9(2) . . . .
C1 C2 C7 O1 -148.22(16) . . . .
S1 S2 C8 C13 -20.39(14) . . . .
S1 S2 C8 C9 158.11(12) . . . .
C13 C8 C9 C10 5.7(2) . . . .
S2 C8 C9 C10 -172.77(12) . . . .
C13 C8 C9 C14 -173.40(14) . . . .
S2 C8 C9 C14 8.1(2) . . . .
C8 C9 C10 C11 -2.4(2) . . . .
C14 C9 C10 C11 176.82(15) . . . .
C9 C10 C11 C12 -2.4(3) . . . .
C10 C11 C12 C13 3.7(3) . . . .
C11 C12 C13 C8 -0.3(3) . . . .
C9 C8 C13 C12 -4.5(2) . . . .
S2 C8 C13 C12 174.02(13) . . . .
C10 C9 C14 O3 2.5(2) . . . .
C8 C9 C14 O3 -178.31(15) . . . .
C10 C9 C14 O4 -176.84(14) . . . .
C8 C9 C14 O4 2.3(2) . . . .
N1 C15 C16 C17 176.12(13) . . . 2_566
C17 C15 C16 C17 54.46(19) . . . 2_566
N1 C15 C17 C16 -176.62(13) . . . 2_566
C16 C15 C17 C16 -54.74(19) . . . 2_566
N2 C18 C19 C20 179.16(13) . . . 2_767
C20 C18 C19 C20 56.75(19) . . . 2_767
N2 C18 C20 C19 -178.51(13) . . . 2_767
C19 C18 C20 C19 -56.44(19) . . . 2_767
C22 N3 C21 O5 -0.3(3) . . . .
C23 N3 C21 O5 -175.3(2) . . . .
